data_7030585
loop_
_publ_author_name
'Fessler, Markus'
'Czermak, Georg'
'Eller, Sylvia'
'Trettenbrein, Barbara'
'Br\"uggeller, Peter'
'Bettucci, Lorenzo'
'Bianchini, Claudio'
'Meli, Andrea'
'Ienco, Andrea'
'Oberhauser, Werner'

_publ_section_title
;
 A novel linkage-isomeric pair of dinuclear Pd(II) complexes bearing a
 bis-bidentate tetraphos ligand
;
_journal_coden_ASTM DTARAF
_journal_issue 10
_journal_name_full 'Dalton Transactions'
_journal_page_first 1859
_journal_page_last 1869
_journal_paper_doi 10.1039/b815392b
_journal_year 2009
_chemical_formula_moiety 'C60 H60 Cl4 O8 P4 Pd2, C2 H4 Cl2, C1.60 Cl1.60, C2 Cl2'
_chemical_formula_sum 'C65.6 H64 Cl9.6 O8 P4 Pd2'
_chemical_formula_weight 1657.37
_chemical_name_common (Pd2Cl4(o-MeO-dppcb))
_chemical_name_systematic '[Pd2Cl4(o-MeO-dppcb)]'
_space_group_IT_number 14
_symmetry_cell_setting monoclinic
_symmetry_space_group_name_Hall '-P 2yn'
_symmetry_space_group_name_H-M 'P 1 21/n 1'
_atom_sites_solution_hydrogens geom
_atom_sites_solution_primary direct
_atom_sites_solution_secondary difmap
_audit_creation_method SHELXL-97
_cell_angle_alpha 90.00
_cell_angle_beta 90.568(1)
_cell_angle_gamma 90.00
_cell_formula_units_Z 4
_cell_length_a 12.3220(4)
_cell_length_b 12.3410(3)
_cell_length_c 46.756(1)
_cell_measurement_reflns_used 88241
_cell_measurement_temperature 243(2)
_cell_measurement_theta_max 25.350
_cell_measurement_theta_min 0.998
_cell_volume 7109.6(3)
_computing_cell_refinement 'Denzo and Scalepack'
_computing_data_collection 'Kappa CCD'
_computing_data_reduction 'Denzo and Scalepack'
_computing_molecular_graphics 'SHELXTL-NT V6.1'
_computing_publication_material 'SHELXTL-NT V6.1'
_computing_structure_refinement 'SHELXL-97 (Sheldrick, 1997)'
_computing_structure_solution 'SHELXS-97 (Sheldrick, 1990)'
_diffrn_ambient_temperature 243(2)
_diffrn_measured_fraction_theta_full 1.00
_diffrn_measurement_device_type 'Kappa CCD'
_diffrn_measurement_method 'phi- and omega-scans'
_diffrn_radiation_monochromator graphite
_diffrn_radiation_source 'fine-focus sealed tube'
_diffrn_radiation_type MoK\a
_diffrn_radiation_wavelength 0.71073
_diffrn_reflns_av_R_equivalents 0.0290
_diffrn_reflns_av_sigmaI/netI 0.2376
_diffrn_reflns_limit_h_max 14
_diffrn_reflns_limit_h_min -14
_diffrn_reflns_limit_k_max 14
_diffrn_reflns_limit_k_min -14
_diffrn_reflns_limit_l_max 56
_diffrn_reflns_limit_l_min -56
_diffrn_reflns_number 23218
_diffrn_reflns_theta_full 25.40
_diffrn_reflns_theta_max 25.40
_diffrn_reflns_theta_min 1.71
_diffrn_standards_decay_% 0
_diffrn_standards_interval_time 120
_diffrn_standards_number 3
_exptl_absorpt_coefficient_mu 1.008
_exptl_absorpt_correction_T_max 0.975
_exptl_absorpt_correction_T_min 0.950
_exptl_absorpt_correction_type multi-scan
_exptl_absorpt_process_details 'Otwinowski et al, 1997'
_exptl_crystal_colour yellow
_exptl_crystal_density_diffrn 1.548
_exptl_crystal_density_method 'not measured'
_exptl_crystal_description prism
_exptl_crystal_F_000 3347.2
_exptl_crystal_size_max 0.1
_exptl_crystal_size_mid 0.05
_exptl_crystal_size_min 0.03
_refine_diff_density_max 0.640
_refine_diff_density_min -0.510
_refine_diff_density_rms 0.100
_refine_ls_extinction_method none
_refine_ls_goodness_of_fit_ref 0.976
_refine_ls_hydrogen_treatment constr
_refine_ls_matrix_type full
_refine_ls_number_parameters 834
_refine_ls_number_reflns 12414
_refine_ls_number_restraints 2
_refine_ls_restrained_S_all 0.976
_refine_ls_R_factor_all 0.0944
_refine_ls_R_factor_gt 0.0575
_refine_ls_shift/su_max 0.017
_refine_ls_shift/su_mean 0.001
_refine_ls_structure_factor_coef Fsqd
_refine_ls_weighting_details 'calc w=1/[\s^2^(Fo^2^)+(0.0865P)^2^+0.0000P] where P=(Fo^2^+2Fc^2^)/3'
_refine_ls_weighting_scheme calc
_refine_ls_wR_factor_gt 0.1317
_refine_ls_wR_factor_ref 0.2078
_reflns_number_gt 5251
_reflns_number_total 12414
_reflns_threshold_expression >3sigma(I)
_cod_duplicate_entry 7000636
_cod_data_source_file b815392b.txt
_cod_data_source_block 1a6
_cod_original_sg_symbol_H-M 'P 21/n'
_cod_original_formula_sum 'C65.60 H64 Cl9.60 O8 P4 Pd2'
_cod_database_code 7030585
_diffrn_measured_fraction 0.995

loop_
_symmetry_equiv_pos_as_xyz
'x, y, z'
'-x+1/2, y+1/2, -z+1/2'
'-x, -y, -z'
'x-1/2, -y-1/2, z-1/2'

loop_
_atom_site_label
_atom_site_type_symbol
_atom_site_fract_x
_atom_site_fract_y
_atom_site_fract_z
_atom_site_U_iso_or_equiv
_atom_site_adp_type
_atom_site_occupancy
_atom_site_symmetry_multiplicity
_atom_site_calc_flag
_atom_site_refinement_flags
Pd1 Pd 0.65828(7) 0.91547(7) 0.119857(18) 0.0359(3) Uani 1 1 d .
Pd2 Pd 1.03699(7) 0.52116(7) 0.106603(17) 0.0321(3) Uani 1 1 d .
Cl1 Cl 0.4653(2) 0.9224(2) 0.11946(7) 0.0553(9) Uani 1 1 d .
Cl2 Cl 0.6716(3) 1.1050(2) 0.12228(7) 0.0585(9) Uani 1 1 d .
Cl3 Cl 1.1281(2) 0.4529(2) 0.06659(6) 0.0435(8) Uani 1 1 d .
Cl4 Cl 1.1494(2) 0.4189(2) 0.13759(6) 0.0494(8) Uani 1 1 d .
P1 P 0.6415(2) 0.7336(2) 0.11706(6) 0.0327(7) Uani 1 1 d .
P2 P 0.8409(2) 0.9124(2) 0.12322(6) 0.0337(7) Uani 1 1 d .
P3 P 0.9298(2) 0.6095(2) 0.07497(6) 0.0304(7) Uani 1 1 d .
P4 P 0.9512(2) 0.5878(2) 0.14547(6) 0.0324(7) Uani 1 1 d .
C1 C 0.7691(8) 0.6606(8) 0.11350(19) 0.030(3) Uani 1 1 d .
H1 H 0.7605 0.5813 0.1110 0.036 Uiso 1 1 calc R
C2 C 0.9013(8) 0.7807(7) 0.11581(19) 0.025(2) Uani 1 1 d .
H2 H 0.9815 0.7817 0.1149 0.030 Uiso 1 1 calc R
C3 C 0.8461(9) 0.7140(8) 0.0916(2) 0.037(3) Uani 1 1 d .
H3 H 0.8073 0.7599 0.0775 0.044 Uiso 1 1 calc R
C4 C 0.8544(7) 0.6941(7) 0.13758(19) 0.023(2) Uani 1 1 d .
H4 H 0.8211 0.7265 0.1548 0.028 Uiso 1 1 calc R
O1 O 0.6273(7) 0.8543(8) 0.06245(18) 0.062(3) Uani 1 1 d .
C11 C 0.5580(9) 0.6992(10) 0.0860(2) 0.040(3) Uani 1 1 d .
C12 C 0.4896(10) 0.6089(11) 0.0858(3) 0.058(4) Uani 1 1 d .
H12 H 0.4936 0.5582 0.1007 0.069 Uiso 1 1 calc R
C13 C 0.4144(11) 0.5936(13) 0.0630(4) 0.076(5) Uani 1 1 d .
H13 H 0.3669 0.5340 0.0630 0.091 Uiso 1 1 calc R
C14 C 0.4123(12) 0.6685(15) 0.0407(3) 0.076(5) Uani 1 1 d .
H14 H 0.3615 0.6602 0.0257 0.092 Uiso 1 1 calc R
C15 C 0.4828(12) 0.7533(14) 0.0403(3) 0.071(5) Uani 1 1 d .
H15 H 0.4830 0.8005 0.0245 0.085 Uiso 1 1 calc R
C16 C 0.5553(10) 0.7712(12) 0.0632(3) 0.052(4) Uani 1 1 d .
C17 C 0.5995(13) 0.9525(13) 0.0472(3) 0.105(6) Uani 1 1 d .
H17A H 0.5931 0.9369 0.0269 0.158 Uiso 1 1 calc R
H17B H 0.6558 1.0063 0.0503 0.158 Uiso 1 1 calc R
H17C H 0.5309 0.9802 0.0541 0.158 Uiso 1 1 calc R
O2 O 0.6108(7) 0.4973(6) 0.13236(17) 0.055(2) Uani 1 1 d .
C21 C 0.5798(8) 0.6740(9) 0.1484(2) 0.036(3) Uani 1 1 d .
C22 C 0.5481(9) 0.7447(10) 0.1702(2) 0.045(3) Uani 1 1 d .
H22 H 0.5593 0.8195 0.1678 0.054 Uiso 1 1 calc R
C23 C 0.5008(10) 0.7079(11) 0.1952(3) 0.054(4) Uani 1 1 d .
H23 H 0.4796 0.7571 0.2094 0.065 Uiso 1 1 calc R
C24 C 0.4852(10) 0.5972(12) 0.1988(3) 0.059(4) Uani 1 1 d .
H24 H 0.4497 0.5719 0.2152 0.071 Uiso 1 1 calc R
C25 C 0.5204(9) 0.5249(11) 0.1790(3) 0.059(4) Uani 1 1 d .
H25 H 0.5107 0.4503 0.1821 0.071 Uiso 1 1 calc R
C26 C 0.5711(9) 0.5612(9) 0.1541(3) 0.042(3) Uani 1 1 d .
C27 C 0.5936(11) 0.3803(10) 0.1353(3) 0.078(5) Uani 1 1 d .
H27A H 0.6254 0.3555 0.1531 0.117 Uiso 1 1 calc R
H27B H 0.6276 0.3430 0.1194 0.117 Uiso 1 1 calc R
H27C H 0.5163 0.3651 0.1351 0.117 Uiso 1 1 calc R
O3 O 0.8638(7) 0.9223(6) 0.05989(16) 0.053(2) Uani 1 1 d .
C31 C 0.9107(9) 1.0163(9) 0.1024(2) 0.037(3) Uani 1 1 d .
C32 C 0.9588(9) 1.1045(9) 0.1155(2) 0.044(3) Uani 1 1 d .
H32 H 0.9549 1.1118 0.1354 0.052 Uiso 1 1 calc R
C33 C 1.0132(9) 1.1830(9) 0.0996(3) 0.060(4) Uani 1 1 d .
H33 H 1.0467 1.2422 0.1088 0.072 Uiso 1 1 calc R
C34 C 1.0169(10) 1.1718(10) 0.0698(3) 0.052(4) Uani 1 1 d .
H34 H 1.0540 1.2237 0.0588 0.062 Uiso 1 1 calc R
C35 C 0.9671(11) 1.0861(10) 0.0564(3) 0.055(4) Uani 1 1 d .
H35 H 0.9671 1.0801 0.0363 0.066 Uiso 1 1 calc R
C36 C 0.9175(9) 1.0096(9) 0.0728(3) 0.042(3) Uani 1 1 d .
C37 C 0.8587(11) 0.9130(10) 0.0290(2) 0.061(4) Uani 1 1 d .
H37A H 0.8240 0.9769 0.0210 0.091 Uiso 1 1 calc R
H37B H 0.8171 0.8491 0.0237 0.091 Uiso 1 1 calc R
H37C H 0.9317 0.9067 0.0215 0.091 Uiso 1 1 calc R
O4 O 1.0660(7) 0.9319(6) 0.14975(16) 0.052(2) Uani 1 1 d .
C41 C 0.8818(9) 0.9352(8) 0.1607(2) 0.030(3) Uani 1 1 d .
C42 C 0.7976(11) 0.9452(9) 0.1804(3) 0.056(4) Uani 1 1 d .
H42 H 0.7249 0.9417 0.1742 0.068 Uiso 1 1 calc R
C43 C 0.8220(12) 0.9603(10) 0.2097(3) 0.060(4) Uani 1 1 d .
H43 H 0.7673 0.9703 0.2233 0.072 Uiso 1 1 calc R
C44 C 0.9296(14) 0.9597(12) 0.2172(3) 0.075(4) Uani 1 1 d .
H44 H 0.9475 0.9643 0.2368 0.090 Uiso 1 1 calc R
C45 C 1.0109(11) 0.9530(11) 0.1987(3) 0.065(4) Uani 1 1 d .
H45 H 1.0828 0.9577 0.2054 0.078 Uiso 1 1 calc R
C46 C 0.9913(11) 0.9394(9) 0.1700(3) 0.043(3) Uani 1 1 d .
C47 C 1.1705(10) 0.9768(13) 0.1573(3) 0.085(5) Uani 1 1 d .
H47A H 1.1621 1.0525 0.1625 0.128 Uiso 1 1 calc R
H47B H 1.2188 0.9710 0.1411 0.128 Uiso 1 1 calc R
H47C H 1.2009 0.9372 0.1734 0.128 Uiso 1 1 calc R
O5 O 1.0892(6) 0.7871(6) 0.07591(15) 0.049(2) Uani 1 1 d .
C51 C 1.0036(9) 0.6670(9) 0.0456(2) 0.033(3) Uani 1 1 d .
C52 C 0.9892(9) 0.6262(9) 0.0182(2) 0.043(3) Uani 1 1 d .
H52 H 0.9379 0.5708 0.0153 0.052 Uiso 1 1 calc R
C53 C 1.0479(10) 0.6638(10) -0.0057(3) 0.052(3) Uani 1 1 d .
H53 H 1.0361 0.6341 -0.0240 0.063 Uiso 1 1 calc R
C54 C 1.1235(11) 0.7462(11) -0.0013(3) 0.061(4) Uani 1 1 d .
H54 H 1.1640 0.7723 -0.0168 0.074 Uiso 1 1 calc R
C55 C 1.1399(9) 0.7906(9) 0.0262(3) 0.048(3) Uani 1 1 d .
H55 H 1.1902 0.8467 0.0293 0.057 Uiso 1 1 calc R
C56 C 1.0786(8) 0.7485(9) 0.0487(2) 0.031(3) Uani 1 1 d .
C57 C 1.1634(10) 0.8723(10) 0.0808(2) 0.060(4) Uani 1 1 d .
H57A H 1.2362 0.8478 0.0765 0.090 Uiso 1 1 calc R
H57B H 1.1601 0.8947 0.1006 0.090 Uiso 1 1 calc R
H57C H 1.1448 0.9331 0.0685 0.090 Uiso 1 1 calc R
O6 O 0.7539(6) 0.6416(7) 0.02955(17) 0.054(2) Uani 1 1 d .
C61 C 0.8293(9) 0.5129(9) 0.0612(2) 0.036(3) Uani 1 1 d .
C62 C 0.8242(9) 0.4100(9) 0.0735(2) 0.037(3) Uani 1 1 d .
H62 H 0.8750 0.3916 0.0878 0.044 Uiso 1 1 calc R
C63 C 0.7495(11) 0.3367(10) 0.0656(3) 0.056(4) Uani 1 1 d .
H63 H 0.7492 0.2672 0.0738 0.068 Uiso 1 1 calc R
C64 C 0.6720(11) 0.3653(13) 0.0449(3) 0.069(4) Uani 1 1 d .
H64 H 0.6191 0.3145 0.0393 0.083 Uiso 1 1 calc R
C65 C 0.6722(11) 0.4677(13) 0.0326(3) 0.066(4) Uani 1 1 d .
H65 H 0.6200 0.4870 0.0187 0.080 Uiso 1 1 calc R
C66 C 0.7495(10) 0.5392(11) 0.0411(3) 0.050(3) Uani 1 1 d .
C67 C 0.7092(12) 0.6554(12) 0.0016(3) 0.085(5) Uani 1 1 d .
H67A H 0.7514 0.6140 -0.0119 0.128 Uiso 1 1 calc R
H67B H 0.7112 0.7315 -0.0035 0.128 Uiso 1 1 calc R
H67C H 0.6347 0.6301 0.0013 0.128 Uiso 1 1 calc R
O7 O 0.7957(6) 0.6163(6) 0.19562(15) 0.042(2) Uani 1 1 d .
C71 C 0.8770(9) 0.4868(9) 0.1656(2) 0.043(3) Uani 1 1 d .
C72 C 0.8891(10) 0.3764(9) 0.1579(3) 0.049(3) Uani 1 1 d .
H72 H 0.9274 0.3578 0.1413 0.059 Uiso 1 1 calc R
C73 C 0.8444(12) 0.2951(10) 0.1748(3) 0.069(4) Uani 1 1 d .
H73 H 0.8557 0.2220 0.1700 0.083 Uiso 1 1 calc R
C74 C 0.7833(12) 0.3208(12) 0.1988(3) 0.079(5) Uani 1 1 d .
H74 H 0.7517 0.2650 0.2096 0.095 Uiso 1 1 calc R
C75 C 0.7686(10) 0.4292(11) 0.2070(3) 0.058(4) Uani 1 1 d .
H75 H 0.7323 0.4479 0.2239 0.069 Uiso 1 1 calc R
C76 C 0.8109(8) 0.5074(8) 0.1888(2) 0.030(3) Uani 1 1 d .
C77 C 0.7600(11) 0.6464(10) 0.2242(2) 0.070(4) Uani 1 1 d .
H77A H 0.6868 0.6201 0.2271 0.105 Uiso 1 1 calc R
H77B H 0.7612 0.7247 0.2261 0.105 Uiso 1 1 calc R
H77C H 0.8084 0.6145 0.2384 0.105 Uiso 1 1 calc R
O8 O 1.1591(6) 0.6913(6) 0.13138(16) 0.049(2) Uani 1 1 d .
C81 C 1.0506(10) 0.6445(9) 0.1705(2) 0.040(3) Uani 1 1 d .
C82 C 1.0424(9) 0.6415(10) 0.1996(3) 0.052(4) Uani 1 1 d .
H82 H 0.9794 0.6109 0.2074 0.063 Uiso 1 1 calc R
C83 C 1.1208(11) 0.6807(10) 0.2184(3) 0.056(4) Uani 1 1 d .
H83 H 1.1084 0.6835 0.2382 0.067 Uiso 1 1 calc R
C84 C 1.2157(12) 0.7145(12) 0.2073(3) 0.069(4) Uani 1 1 d .
H84 H 1.2723 0.7353 0.2197 0.083 Uiso 1 1 calc R
C85 C 1.2315(10) 0.7194(10) 0.1788(3) 0.055(4) Uani 1 1 d .
H85 H 1.2976 0.7443 0.1714 0.066 Uiso 1 1 calc R
C86 C 1.1470(10) 0.6865(10) 0.1604(3) 0.045(3) Uani 1 1 d .
C87 C 1.2686(9) 0.6730(11) 0.1194(3) 0.063(4) Uani 1 1 d .
H87A H 1.3155 0.7333 0.1245 0.095 Uiso 1 1 calc R
H87B H 1.2632 0.6673 0.0988 0.095 Uiso 1 1 calc R
H87C H 1.2987 0.6065 0.1272 0.095 Uiso 1 1 calc R
Cl5 Cl 0.2868(4) 0.4285(4) 0.24159(10) 0.136(2) Uani 1 1 d .
Cl6 Cl 0.1281(5) 0.2180(4) 0.22321(11) 0.158(3) Uani 1 1 d .
C5 C 0.2235(11) 0.4013(10) 0.2081(2) 0.086(5) Uani 1 1 d .
H5A H 0.2126 0.4697 0.1979 0.103 Uiso 1 1 calc R
H5B H 0.2719 0.3560 0.1967 0.103 Uiso 1 1 calc R
C6 C 0.1241(11) 0.3491(10) 0.2108(2) 0.114(7) Uani 1 1 d R
H6A H 0.0882 0.3489 0.1920 0.136 Uiso 1 1 calc R
H6B H 0.0788 0.3918 0.2237 0.136 Uiso 1 1 calc R
Cl7 Cl 0.5259(5) -0.0106(5) 0.22136(13) 0.114(2) Uani 0.80 1 d P
Cl8 Cl 0.5062(7) 0.2443(5) 0.21116(18) 0.090(3) Uani 0.50 1 d P
Cl8A Cl 0.3486(10) 0.2129(11) 0.1522(4) 0.099(5) Uani 0.30 1 d PD
C7 C 0.4537(19) 0.065(2) 0.1918(5) 0.231(16) Uani 1 1 d U
C8 C 0.442(3) 0.165(4) 0.1766(8) 0.55(4) Uani 0.60 1 d PDU
Cl9 Cl 0.3072(6) 0.0832(5) 0.04052(13) 0.120(2) Uani 0.80 1 d P
Cl9A Cl 0.377(3) 0.167(3) 0.0509(9) 0.21(2) Uani 0.20 1 d P
Cl10 Cl 0.4276(6) 0.2974(7) 0.06867(18) 0.233(4) Uani 1 1 d .
C9 C 0.324(2) 0.131(2) 0.0800(5) 0.206(15) Uani 1 1 d .
C10 C 0.313(2) 0.244(2) 0.0927(15) 0.29(5) Uani 1 1 d .

loop_
_atom_site_aniso_label
_atom_site_aniso_U_11
_atom_site_aniso_U_22
_atom_site_aniso_U_33
_atom_site_aniso_U_23
_atom_site_aniso_U_13
_atom_site_aniso_U_12
Pd1 0.0341(6) 0.0308(5) 0.0429(6) -0.0013(4) 0.0005(4) 0.0026(5)
Pd2 0.0322(5) 0.0302(5) 0.0338(5) 0.0005(4) 0.0010(4) 0.0021(5)
Cl1 0.041(2) 0.049(2) 0.076(2) 0.0021(18) -0.0016(17) 0.0093(17)
Cl2 0.054(2) 0.0268(17) 0.094(3) -0.0047(17) 0.0093(19) 0.0015(16)
Cl3 0.0467(19) 0.0435(18) 0.0403(18) -0.0061(14) 0.0110(14) 0.0069(15)
Cl4 0.050(2) 0.0458(19) 0.052(2) 0.0026(16) -0.0111(15) 0.0122(17)
P1 0.0300(18) 0.0352(18) 0.0328(17) -0.0041(14) 0.0006(13) 0.0000(15)
P2 0.0367(19) 0.0324(17) 0.0320(17) -0.0019(15) 0.0006(14) -0.0064(16)
P3 0.0349(19) 0.0266(17) 0.0298(17) -0.0017(13) 0.0008(14) -0.0017(14)
P4 0.0336(18) 0.0325(17) 0.0311(17) 0.0050(14) 0.0009(14) 0.0026(15)
C1 0.038(7) 0.027(6) 0.025(6) 0.000(5) 0.015(5) -0.014(6)
C2 0.016(6) 0.026(6) 0.033(6) 0.005(5) -0.002(5) 0.014(5)
C3 0.044(8) 0.035(7) 0.031(7) 0.007(5) 0.003(5) -0.006(6)
C4 0.023(6) 0.027(6) 0.019(6) -0.004(5) 0.006(4) 0.003(5)
O1 0.050(6) 0.067(6) 0.071(7) 0.022(5) -0.009(5) 0.004(5)
C11 0.028(7) 0.055(8) 0.038(7) -0.007(7) 0.001(6) 0.016(7)
C12 0.038(8) 0.059(9) 0.076(10) -0.027(8) -0.026(7) 0.003(7)
C13 0.040(10) 0.067(11) 0.122(15) -0.037(11) 0.007(10) -0.002(8)
C14 0.043(10) 0.105(14) 0.081(12) -0.057(11) -0.021(9) 0.026(10)
C15 0.063(11) 0.102(13) 0.047(9) -0.003(9) -0.029(8) 0.041(10)
C16 0.030(8) 0.076(10) 0.050(9) -0.025(8) -0.019(7) 0.005(8)
C17 0.116(15) 0.111(14) 0.089(13) 0.053(11) 0.006(10) 0.018(12)
O2 0.066(6) 0.031(5) 0.069(6) -0.007(4) 0.021(5) -0.008(4)
C21 0.017(6) 0.048(8) 0.042(7) 0.013(6) -0.012(5) 0.002(6)
C22 0.057(9) 0.050(8) 0.027(7) -0.001(6) 0.017(6) 0.006(7)
C23 0.060(9) 0.059(10) 0.044(8) -0.003(7) 0.008(7) -0.002(8)
C24 0.043(9) 0.075(11) 0.059(9) 0.007(8) 0.015(7) -0.010(8)
C25 0.023(7) 0.049(9) 0.104(12) 0.013(9) 0.020(7) 0.001(7)
C26 0.040(8) 0.026(7) 0.059(9) 0.002(6) -0.003(7) -0.003(6)
C27 0.084(12) 0.036(8) 0.116(13) -0.006(8) 0.028(9) -0.015(8)
O3 0.070(6) 0.048(5) 0.039(5) 0.010(4) 0.001(4) -0.015(5)
C31 0.040(7) 0.029(7) 0.043(7) -0.002(6) 0.007(6) 0.003(6)
C32 0.058(9) 0.033(7) 0.040(7) 0.004(6) 0.007(6) 0.018(7)
C33 0.021(7) 0.031(7) 0.128(14) 0.040(8) 0.014(8) -0.001(6)
C34 0.047(9) 0.055(9) 0.053(9) 0.022(7) 0.025(7) -0.005(7)
C35 0.079(10) 0.042(8) 0.044(8) 0.004(7) -0.009(7) -0.006(8)
C36 0.052(8) 0.031(7) 0.043(8) 0.005(6) -0.005(6) -0.015(6)
C37 0.086(11) 0.067(9) 0.029(7) -0.002(7) -0.004(7) 0.004(8)
O4 0.051(6) 0.058(6) 0.046(5) -0.021(4) 0.002(4) -0.008(5)
C41 0.047(8) 0.023(6) 0.020(6) -0.008(5) 0.003(5) -0.007(6)
C42 0.071(10) 0.044(8) 0.054(9) -0.002(7) -0.001(7) -0.015(7)
C43 0.065(10) 0.075(10) 0.041(8) -0.020(7) -0.002(7) 0.013(9)
C44 0.087(13) 0.079(11) 0.059(10) -0.012(8) -0.017(9) -0.003(10)
C45 0.039(9) 0.066(10) 0.090(12) -0.020(9) 0.005(8) 0.005(8)
C46 0.070(10) 0.031(7) 0.027(7) -0.012(6) -0.020(7) -0.004(7)
C47 0.039(9) 0.135(15) 0.081(11) -0.033(10) -0.006(8) -0.002(10)
O5 0.058(6) 0.056(5) 0.032(5) -0.004(4) 0.005(4) -0.020(5)
C51 0.041(8) 0.037(7) 0.021(6) -0.001(5) 0.007(5) 0.018(6)
C52 0.051(8) 0.039(7) 0.040(8) 0.007(6) 0.003(6) 0.011(6)
C53 0.061(9) 0.055(9) 0.041(8) 0.005(7) 0.019(7) 0.012(8)
C54 0.083(11) 0.054(9) 0.047(9) 0.014(7) 0.022(8) -0.010(8)
C55 0.046(8) 0.043(8) 0.054(9) 0.014(7) 0.020(6) -0.015(7)
C56 0.019(6) 0.039(7) 0.035(7) 0.006(6) 0.014(5) 0.001(6)
C57 0.052(9) 0.077(10) 0.051(9) 0.006(7) 0.000(7) -0.033(8)
O6 0.058(6) 0.059(6) 0.045(6) -0.009(5) -0.009(4) 0.012(5)
C61 0.041(7) 0.038(7) 0.028(6) -0.015(6) 0.001(5) -0.004(6)
C62 0.041(8) 0.036(7) 0.034(7) -0.007(6) 0.008(6) 0.000(7)
C63 0.082(11) 0.044(8) 0.042(8) -0.018(7) -0.007(8) -0.004(8)
C64 0.057(10) 0.071(11) 0.079(11) -0.049(9) -0.008(8) -0.016(9)
C65 0.065(11) 0.068(10) 0.066(10) -0.030(9) -0.017(8) 0.010(9)
C66 0.049(9) 0.039(8) 0.060(9) -0.012(7) -0.013(7) 0.002(7)
C67 0.103(13) 0.104(13) 0.049(9) -0.007(9) -0.042(9) 0.013(10)
O7 0.047(5) 0.040(5) 0.040(5) -0.001(4) 0.010(4) 0.003(4)
C71 0.049(8) 0.046(8) 0.035(7) -0.010(6) 0.019(6) 0.015(7)
C72 0.052(9) 0.028(7) 0.067(9) 0.000(7) -0.013(7) -0.004(7)
C73 0.123(14) 0.017(7) 0.068(10) -0.001(7) 0.011(9) -0.010(8)
C74 0.092(12) 0.060(11) 0.086(12) 0.015(9) 0.050(9) -0.011(9)
C75 0.065(10) 0.057(10) 0.052(9) 0.012(7) 0.011(7) -0.011(8)
C76 0.037(7) 0.023(6) 0.032(6) -0.003(5) 0.005(5) 0.005(6)
C77 0.106(12) 0.055(9) 0.050(9) -0.005(7) 0.028(8) 0.003(9)
O8 0.039(5) 0.064(6) 0.044(5) 0.000(4) 0.002(4) -0.010(4)
C81 0.054(9) 0.038(7) 0.027(7) -0.011(6) -0.009(6) 0.020(7)
C82 0.019(7) 0.068(9) 0.070(10) -0.006(8) -0.001(6) -0.002(7)
C83 0.046(9) 0.070(10) 0.053(9) -0.014(8) -0.007(7) 0.000(8)
C84 0.069(11) 0.091(12) 0.048(9) -0.008(8) -0.028(8) -0.006(9)
C85 0.053(9) 0.056(9) 0.056(9) -0.004(7) -0.031(7) -0.022(7)
C86 0.041(8) 0.051(8) 0.044(8) -0.009(7) 0.005(6) 0.009(7)
C87 0.028(8) 0.088(11) 0.075(10) -0.012(8) 0.020(7) -0.031(8)
Cl5 0.170(5) 0.125(4) 0.111(4) 0.049(3) -0.073(4) -0.062(4)
Cl6 0.253(7) 0.104(4) 0.115(4) 0.028(3) -0.057(4) -0.073(4)
C5 0.106(14) 0.080(11) 0.073(11) 0.025(9) -0.028(10) -0.010(11)
C6 0.104(15) 0.152(19) 0.084(13) 0.048(12) -0.028(10) -0.045(14)
Cl7 0.098(4) 0.104(5) 0.139(5) -0.033(4) 0.006(4) 0.019(4)
Cl8 0.116(7) 0.034(4) 0.121(7) 0.015(4) 0.082(5) -0.006(4)
Cl8A 0.054(9) 0.046(8) 0.199(18) -0.007(10) 0.038(10) -0.005(7)
C7 0.20(2) 0.33(4) 0.16(2) -0.20(2) -0.120(19) 0.21(3)
C8 0.57(11) 0.25(6) 0.85(14) 0.31(7) 0.48(10) 0.06(6)
Cl9 0.146(6) 0.098(5) 0.115(5) 0.017(4) -0.004(4) 0.019(4)
Cl9A 0.20(4) 0.15(3) 0.27(4) 0.03(3) -0.21(4) -0.02(3)
Cl10 0.176(7) 0.258(9) 0.264(9) 0.021(7) -0.031(6) -0.084(7)
C9 0.31(4) 0.22(3) 0.088(16) 0.091(18) 0.069(19) 0.14(3)
C10 0.14(2) 0.13(2) 0.61(7) -0.06(3) 0.19(3) -0.063(19)

loop_
_atom_type_symbol
_atom_type_description
_atom_type_scat_dispersion_real
_atom_type_scat_dispersion_imag
_atom_type_scat_source
C C 0.0033 0.0016 'International Tables Vol C Tables 4.2.6.8 and 6.1.1.4'
H H 0.0000 0.0000 'International Tables Vol C Tables 4.2.6.8 and 6.1.1.4'
O O 0.0106 0.0060 'International Tables Vol C Tables 4.2.6.8 and 6.1.1.4'
P P 0.1023 0.0942 'International Tables Vol C Tables 4.2.6.8 and 6.1.1.4'
Cl Cl 0.1484 0.1585 'International Tables Vol C Tables 4.2.6.8 and 6.1.1.4'
Pd Pd -0.9988 1.0072 'International Tables Vol C Tables 4.2.6.8 and 6.1.1.4'

loop_
_geom_angle_atom_site_label_1
_geom_angle_atom_site_label_2
_geom_angle_atom_site_label_3
_geom_angle
P2 Pd1 P1 94.47(11)
P2 Pd1 Cl2 86.80(11)
P1 Pd1 Cl2 178.64(12)
P2 Pd1 Cl1 176.27(11)
P1 Pd1 Cl1 86.82(11)
Cl2 Pd1 Cl1 91.94(11)
P3 Pd2 P4 94.36(10)
P3 Pd2 Cl3 86.12(10)
P4 Pd2 Cl3 179.24(11)
P3 Pd2 Cl4 176.19(11)
P4 Pd2 Cl4 88.69(11)
Cl3 Pd2 Cl4 90.86(11)
C21 P1 C11 108.2(5)
C21 P1 C1 104.0(5)
C11 P1 C1 107.1(5)
C21 P1 Pd1 113.3(4)
C11 P1 Pd1 109.2(4)
C1 P1 Pd1 114.7(3)
C2 P2 C31 109.2(5)
C2 P2 C41 102.1(5)
C31 P2 C41 105.9(5)
C2 P2 Pd1 114.3(3)
C31 P2 Pd1 115.1(4)
C41 P2 Pd1 109.1(4)
C51 P3 C3 109.7(5)
C51 P3 C61 109.5(5)
C3 P3 C61 103.1(5)
C51 P3 Pd2 113.2(3)
C3 P3 Pd2 113.0(4)
C61 P3 Pd2 107.9(4)
C4 P4 C71 105.6(5)
C4 P4 C81 106.8(5)
C71 P4 C81 105.7(6)
C4 P4 Pd2 114.3(3)
C71 P4 Pd2 114.1(4)
C81 P4 Pd2 109.7(4)
C3 C1 C4 87.2(7)
C3 C1 P1 112.6(7)
C4 C1 P1 111.9(6)
C3 C2 C4 87.2(7)
C3 C2 P2 115.8(7)
C4 C2 P2 109.1(6)
C2 C3 C1 90.6(7)
C2 C3 P3 116.1(7)
C1 C3 P3 109.4(7)
C1 C4 C2 87.9(7)
C1 C4 P4 112.7(6)
C2 C4 P4 112.0(6)
C16 O1 C17 119.6(11)
C16 C11 C12 119.6(11)
C16 C11 P1 118.2(10)
C12 C11 P1 121.9(10)
C11 C12 C13 120.2(13)
C14 C13 C12 118.8(14)
C15 C14 C13 120.9(14)
C14 C15 C16 120.7(15)
O1 C16 C11 119.5(10)
O1 C16 C15 120.7(14)
C11 C16 C15 119.7(14)
C26 O2 C27 116.2(9)
C22 C21 C26 116.8(10)
C22 C21 P1 117.3(8)
C26 C21 P1 125.6(9)
C23 C22 C21 122.1(11)
C22 C23 C24 119.1(12)
C25 C24 C23 121.0(13)
C24 C25 C26 120.4(13)
O2 C26 C25 126.5(11)
O2 C26 C21 113.1(10)
C25 C26 C21 120.3(12)
C36 O3 C37 120.5(9)
C32 C31 C36 117.3(11)
C32 C31 P2 121.2(9)
C36 C31 P2 121.4(9)
C31 C32 C33 121.2(12)
C32 C33 C34 118.7(13)
C35 C34 C33 120.7(12)
C36 C35 C34 118.5(12)
C35 C36 C31 123.5(11)
C35 C36 O3 120.0(11)
C31 C36 O3 116.3(10)
C46 O4 C47 114.9(9)
C42 C41 C46 120.4(11)
C42 C41 P2 116.3(9)
C46 C41 P2 123.3(9)
C41 C42 C43 119.8(12)
C44 C43 C42 116.5(13)
C45 C44 C43 124.4(14)
C44 C45 C46 121.2(14)
O4 C46 C45 126.0(12)
O4 C46 C41 116.4(10)
C45 C46 C41 117.5(12)
C56 O5 C57 117.8(8)
C56 C51 C52 116.3(10)
C56 C51 P3 123.6(8)
C52 C51 P3 120.1(9)
C51 C52 C53 123.4(12)
C54 C53 C52 118.0(12)
C53 C54 C55 120.5(11)
C56 C55 C54 117.9(11)
O5 C56 C51 114.4(9)
O5 C56 C55 121.6(10)
C51 C56 C55 124.0(11)
C66 O6 C67 117.1(10)
C66 C61 C62 117.2(11)
C66 C61 P3 123.8(9)
C62 C61 P3 118.6(9)
C63 C62 C61 122.2(11)
C62 C63 C64 118.9(12)
C65 C64 C63 120.8(13)
C66 C65 C64 118.3(13)
C65 C66 O6 120.8(12)
C65 C66 C61 122.4(13)
O6 C66 C61 116.8(11)
C76 O7 C77 119.9(8)
C76 C71 C72 116.1(11)
C76 C71 P4 125.6(9)
C72 C71 P4 118.3(8)
C73 C72 C71 120.3(12)
C74 C73 C72 120.8(12)
C73 C74 C75 120.6(12)
C76 C75 C74 116.3(12)
C71 C76 C75 125.3(11)
C71 C76 O7 116.0(9)
C75 C76 O7 118.4(10)
C86 O8 C87 118.4(9)
C82 C81 C86 115.0(11)
C82 C81 P4 124.9(10)
C86 C81 P4 119.9(9)
C81 C82 C83 124.4(12)
C84 C83 C82 117.5(13)
C83 C84 C85 121.9(13)
C84 C85 C86 118.6(13)
O8 C86 C81 117.2(11)
O8 C86 C85 120.5(12)
C81 C86 C85 122.2(12)
C6 C5 Cl5 113.0
C5 C6 Cl6 116.3
C8 C7 Cl7 147(2)
C7 C8 Cl8A 133(3)
C7 C8 Cl8 89.1(18)
Cl8A C8 Cl8 128(3)
Cl9A Cl9 C9 53(2)
Cl9 Cl9A C9 81(3)
Cl9 Cl9A Cl10 162(3)
C9 Cl9A Cl10 90(2)
Cl9 Cl9A C10 112(3)
C9 Cl9A C10 40.7(17)
Cl10 Cl9A C10 53.1(12)
C10 Cl10 Cl9A 74.3(19)
C10 C9 Cl9A 97(3)
C10 C9 Cl9 130(3)
Cl9A C9 Cl9 46.3(12)
C9 C10 Cl10 91(2)
C9 C10 Cl9A 42.5(18)
Cl10 C10 Cl9A 52.5(16)

loop_
_geom_bond_atom_site_label_1
_geom_bond_atom_site_label_2
_geom_bond_distance
Pd1 P2 2.255(3)
Pd1 P1 2.258(3)
Pd1 Cl2 2.347(3)
Pd1 Cl1 2.379(3)
Pd2 P3 2.254(3)
Pd2 P4 2.266(3)
Pd2 Cl3 2.347(3)
Pd2 Cl4 2.360(3)
P1 C21 1.812(11)
P1 C11 1.821(11)
P1 C1 1.821(10)
P2 C2 1.822(9)
P2 C31 1.831(11)
P2 C41 1.841(10)
P3 C51 1.799(11)
P3 C3 1.830(11)
P3 C61 1.832(11)
P4 C4 1.810(9)
P4 C71 1.814(12)
P4 C81 1.825(11)
C1 C3 1.551(13)
C1 C4 1.588(13)
C2 C3 1.551(13)
C2 C4 1.588(12)
O1 C16 1.356(14)
O1 C17 1.447(15)
C11 C16 1.389(16)
C11 C12 1.397(15)
C12 C13 1.417(17)
C13 C14 1.395(19)
C14 C15 1.361(19)
C15 C16 1.406(15)
O2 C26 1.381(13)
O2 C27 1.465(13)
C21 C22 1.400(14)
C21 C26 1.423(14)
C22 C23 1.387(14)
C23 C24 1.391(16)
C24 C25 1.359(16)
C25 C26 1.400(15)
O3 C36 1.399(12)
O3 C37 1.452(11)
C31 C32 1.379(14)
C31 C36 1.387(14)
C32 C33 1.396(14)
C33 C34 1.404(16)
C34 C35 1.372(15)
C35 C36 1.366(15)
O4 C46 1.330(13)
O4 C47 1.443(13)
C41 C42 1.400(15)
C41 C46 1.414(15)
C42 C43 1.411(15)
C43 C44 1.369(17)
C44 C45 1.333(17)
C45 C46 1.372(15)
O5 C56 1.363(11)
O5 C57 1.410(12)
C51 C56 1.373(14)
C51 C52 1.389(13)
C52 C53 1.415(14)
C53 C54 1.393(16)
C54 C55 1.412(15)
C55 C56 1.402(13)
O6 C66 1.375(13)
O6 C67 1.421(12)
C61 C66 1.390(15)
C61 C62 1.396(14)
C62 C63 1.341(15)
C63 C64 1.398(17)
C64 C65 1.390(18)
C65 C66 1.356(16)
O7 C76 1.394(11)
O7 C77 1.460(12)
C71 C76 1.386(13)
C71 C72 1.418(14)
C72 C73 1.395(15)
C73 C74 1.393(16)
C74 C75 1.405(17)
C75 C76 1.393(14)
O8 C86 1.368(12)
O8 C87 1.482(12)
C81 C82 1.368(14)
C81 C86 1.383(15)
C82 C83 1.387(15)
C83 C84 1.351(17)
C84 C85 1.349(15)
C85 C86 1.404(15)
Cl5 C5 1.774(11)
Cl6 C6 1.719
C5 C6 1.3902
Cl7 C7 1.89(3)
Cl8 C8 2.04(4)
Cl8A C8 1.72(2)
C7 C8 1.43(4)
Cl9 Cl9A 1.43(3)
Cl9 C9 1.95(3)
Cl9A C9 1.58(5)
Cl9A Cl10 1.91(3)
Cl9A C10 2.32(7)
Cl10 C10 1.93(4)
C9 C10 1.52(4)

loop_
_geom_torsion_atom_site_label_1
_geom_torsion_atom_site_label_2
_geom_torsion_atom_site_label_3
_geom_torsion_atom_site_label_4
_geom_torsion
P2 Pd1 P1 C21 111.3(4)
Cl1 Pd1 P1 C21 -65.2(4)
P2 Pd1 P1 C11 -128.2(4)
Cl1 Pd1 P1 C11 55.3(4)
P2 Pd1 P1 C1 -8.0(4)
Cl1 Pd1 P1 C1 175.5(4)
P1 Pd1 P2 C2 10.9(4)
Cl2 Pd1 P2 C2 -168.6(4)
P1 Pd1 P2 C31 138.5(4)
Cl2 Pd1 P2 C31 -41.0(4)
P1 Pd1 P2 C41 -102.6(4)
Cl2 Pd1 P2 C41 77.8(4)
P4 Pd2 P3 C51 138.1(4)
Cl3 Pd2 P3 C51 -41.4(4)
P4 Pd2 P3 C3 12.6(4)
Cl3 Pd2 P3 C3 -166.8(4)
P4 Pd2 P3 C61 -100.7(4)
Cl3 Pd2 P3 C61 79.9(4)
P3 Pd2 P4 C4 -9.3(4)
Cl4 Pd2 P4 C4 172.9(4)
P3 Pd2 P4 C71 112.3(4)
Cl4 Pd2 P4 C71 -65.4(4)
P3 Pd2 P4 C81 -129.3(4)
Cl4 Pd2 P4 C81 53.0(4)
C21 P1 C1 C3 -168.4(7)
C11 P1 C1 C3 77.2(8)
Pd1 P1 C1 C3 -44.1(8)
C21 P1 C1 C4 -72.0(7)
C11 P1 C1 C4 173.6(7)
Pd1 P1 C1 C4 52.3(7)
C31 P2 C2 C3 -93.0(8)
C41 P2 C2 C3 155.2(7)
Pd1 P2 C2 C3 37.6(8)
C31 P2 C2 C4 170.7(6)
C41 P2 C2 C4 58.9(7)
Pd1 P2 C2 C4 -58.7(7)
C4 C2 C3 C1 20.1(7)
P2 C2 C3 C1 -89.7(8)
C4 C2 C3 P3 -91.9(7)
P2 C2 C3 P3 158.3(5)
C4 C1 C3 C2 -20.1(7)
P1 C1 C3 C2 92.5(7)
C4 C1 C3 P3 97.9(7)
P1 C1 C3 P3 -149.6(5)
C51 P3 C3 C2 -88.5(8)
C61 P3 C3 C2 155.0(7)
Pd2 P3 C3 C2 38.8(8)
C51 P3 C3 C1 170.9(7)
C61 P3 C3 C1 54.4(8)
Pd2 P3 C3 C1 -61.8(7)
C3 C1 C4 C2 19.6(7)
P1 C1 C4 C2 -93.7(7)
C3 C1 C4 P4 -93.4(7)
P1 C1 C4 P4 153.3(5)
C3 C2 C4 C1 -19.6(7)
P2 C2 C4 C1 96.7(7)
C3 C2 C4 P4 94.1(7)
P2 C2 C4 P4 -149.6(5)
C71 P4 C4 C1 -73.7(7)
C81 P4 C4 C1 174.1(7)
Pd2 P4 C4 C1 52.5(7)
C71 P4 C4 C2 -171.0(7)
C81 P4 C4 C2 76.8(8)
Pd2 P4 C4 C2 -44.8(7)
C21 P1 C11 C16 150.2(9)
C1 P1 C11 C16 -98.3(9)
Pd1 P1 C11 C16 26.5(10)
C21 P1 C11 C12 -23.7(11)
C1 P1 C11 C12 87.9(10)
Pd1 P1 C11 C12 -147.3(8)
C16 C11 C12 C13 -3.0(17)
P1 C11 C12 C13 170.7(9)
C11 C12 C13 C14 1.7(19)
C12 C13 C14 C15 2(2)
C13 C14 C15 C16 -4(2)
C17 O1 C16 C11 -153.3(12)
C17 O1 C16 C15 30.6(17)
C12 C11 C16 O1 -175.1(10)
P1 C11 C16 O1 10.9(15)
C12 C11 C16 C15 1.0(17)
P1 C11 C16 C15 -173.0(9)
C14 C15 C16 O1 178.4(12)
C14 C15 C16 C11 2.4(19)
C11 P1 C21 C22 -120.1(9)
C1 P1 C21 C22 126.3(8)
Pd1 P1 C21 C22 1.1(9)
C11 P1 C21 C26 67.0(10)
C1 P1 C21 C26 -46.6(10)
Pd1 P1 C21 C26 -171.9(8)
C26 C21 C22 C23 -6.0(16)
P1 C21 C22 C23 -179.6(9)
C21 C22 C23 C24 0.6(18)
C22 C23 C24 C25 3.3(19)
C23 C24 C25 C26 -2(2)
C27 O2 C26 C25 2.8(17)
C27 O2 C26 C21 -173.4(10)
C24 C25 C26 O2 179.9(11)
C24 C25 C26 C21 -4.2(18)
C22 C21 C26 O2 -175.8(9)
P1 C21 C26 O2 -2.8(14)
C22 C21 C26 C25 7.7(16)
P1 C21 C26 C25 -179.3(9)
C2 P2 C31 C32 -123.3(9)
C41 P2 C31 C32 -14.0(10)
Pd1 P2 C31 C32 106.6(9)
C2 P2 C31 C36 56.6(10)
C41 P2 C31 C36 165.9(9)
Pd1 P2 C31 C36 -73.5(10)
C36 C31 C32 C33 -0.7(16)
P2 C31 C32 C33 179.2(8)
C31 C32 C33 C34 1.0(16)
C32 C33 C34 C35 0.7(17)
C33 C34 C35 C36 -2.6(18)
C34 C35 C36 C31 2.9(19)
C34 C35 C36 O3 178.6(11)
C32 C31 C36 C35 -1.3(18)
P2 C31 C36 C35 178.8(10)
C32 C31 C36 O3 -177.1(9)
P2 C31 C36 O3 3.0(14)
C37 O3 C36 C35 -0.9(16)
C37 O3 C36 C31 175.0(10)
C2 P2 C41 C42 -118.4(9)
C31 P2 C41 C42 127.3(9)
Pd1 P2 C41 C42 2.9(9)
C2 P2 C41 C46 59.5(10)
C31 P2 C41 C46 -54.7(10)
Pd1 P2 C41 C46 -179.2(8)
C46 C41 C42 C43 0.5(17)
P2 C41 C42 C43 178.5(9)
C41 C42 C43 C44 -2.7(18)
C42 C43 C44 C45 5(2)
C43 C44 C45 C46 -4(2)
C47 O4 C46 C45 -21.4(17)
C47 O4 C46 C41 157.1(11)
C44 C45 C46 O4 179.9(12)
C44 C45 C46 C41 1.4(19)
C42 C41 C46 O4 -178.4(10)
P2 C41 C46 O4 3.7(14)
C42 C41 C46 C45 0.2(16)
P2 C41 C46 C45 -177.7(9)
C3 P3 C51 C56 62.1(10)
C61 P3 C51 C56 174.6(9)
Pd2 P3 C51 C56 -65.1(9)
C3 P3 C51 C52 -120.4(9)
C61 P3 C51 C52 -7.9(10)
Pd2 P3 C51 C52 112.4(8)
C56 C51 C52 C53 0.7(16)
P3 C51 C52 C53 -177.1(8)
C51 C52 C53 C54 -0.2(17)
C52 C53 C54 C55 -0.4(18)
C53 C54 C55 C56 0.6(18)
C57 O5 C56 C51 -179.0(9)
C57 O5 C56 C55 0.6(15)
C52 C51 C56 O5 179.1(9)
P3 C51 C56 O5 -3.2(13)
C52 C51 C56 C55 -0.4(15)
P3 C51 C56 C55 177.2(8)
C54 C55 C56 O5 -179.7(10)
C54 C55 C56 C51 -0.2(17)
C51 P3 C61 C66 -56.5(11)
C3 P3 C61 C66 60.2(11)
Pd2 P3 C61 C66 180.0(9)
C51 P3 C61 C62 130.6(8)
C3 P3 C61 C62 -112.7(9)
Pd2 P3 C61 C62 7.1(9)
C66 C61 C62 C63 3.3(17)
P3 C61 C62 C63 176.6(9)
C61 C62 C63 C64 -1.9(18)
C62 C63 C64 C65 0(2)
C63 C64 C65 C66 0(2)
C64 C65 C66 O6 179.7(11)
C64 C65 C66 C61 1(2)
C67 O6 C66 C65 -25.6(17)
C67 O6 C66 C61 152.8(11)
C62 C61 C66 C65 -3.0(18)
P3 C61 C66 C65 -175.9(10)
C62 C61 C66 O6 178.6(9)
P3 C61 C66 O6 5.7(16)
C4 P4 C71 C76 -48.2(11)
C81 P4 C71 C76 64.8(11)
Pd2 P4 C71 C76 -174.6(9)
C4 P4 C71 C72 134.0(9)
C81 P4 C71 C72 -113.0(10)
Pd2 P4 C71 C72 7.6(11)
C76 C71 C72 C73 -5.8(17)
P4 C71 C72 C73 172.2(10)
C71 C72 C73 C74 3(2)
C72 C73 C74 C75 -2(2)
C73 C74 C75 C76 5(2)
C72 C71 C76 C75 9.1(18)
P4 C71 C76 C75 -168.7(9)
C72 C71 C76 O7 -177.6(9)
P4 C71 C76 O7 4.6(15)
C74 C75 C76 C71 -8.6(19)
C74 C75 C76 O7 178.2(11)
C77 O7 C76 C71 -159.4(10)
C77 O7 C76 C75 14.4(15)
C4 P4 C81 C82 90.2(10)
C71 P4 C81 C82 -22.0(11)
Pd2 P4 C81 C82 -145.4(9)
C4 P4 C81 C86 -95.6(10)
C71 P4 C81 C86 152.2(9)
Pd2 P4 C81 C86 28.8(10)
C86 C81 C82 C83 2.5(18)
P4 C81 C82 C83 177.0(10)
C81 C82 C83 C84 -7(2)
C82 C83 C84 C85 6(2)
C83 C84 C85 C86 -1(2)
C87 O8 C86 C81 -145.1(10)
C87 O8 C86 C85 32.5(15)
C82 C81 C86 O8 -180.0(10)
P4 C81 C86 O8 5.3(15)
C82 C81 C86 C85 2.5(17)
P4 C81 C86 C85 -172.3(9)
C84 C85 C86 O8 179.3(11)
C84 C85 C86 C81 -3.2(19)
Cl5 C5 C6 Cl6 -68.4
Cl7 C7 C8 Cl8A -169(2)
Cl7 C7 C8 Cl8 -23(5)
C9 Cl9 Cl9A Cl10 -59(8)
C9 Cl9 Cl9A C10 -26.4(18)
Cl9 Cl9A Cl10 C10 39(8)
C9 Cl9A Cl10 C10 -19(2)
Cl9 Cl9A C9 C10 -141(2)
Cl10 Cl9A C9 C10 24(2)
Cl10 Cl9A C9 Cl9 165(2)
C10 Cl9A C9 Cl9 141(2)
Cl9A Cl9 C9 C10 55(3)
Cl9A C9 C10 Cl10 -24(3)
Cl9 C9 C10 Cl10 -60(3)
Cl9 C9 C10 Cl9A -36.3(15)
Cl9A Cl10 C10 C9 20(2)
Cl9 Cl9A C10 C9 42(3)
Cl10 Cl9A C10 C9 -150(3)
Cl9 Cl9A C10 Cl10 -167.9(19)
C9 Cl9A C10 Cl10 150(3)
